data_4332022
loop_
_publ_author_name
'Vaqueiro, Paz'

_publ_section_title
;
 From One-Dimensional Chains to Three-Dimensional Networks:&#x00A0;
 Solvothermal Synthesis of Thiogallates in Ethylenediamine
;
_journal_issue 10
_journal_name_full 'Inorganic Chemistry'
_journal_page_first 4150
_journal_page_last 4156
_journal_paper_doi 10.1021/ic052043s
_journal_volume 45
_journal_year 2006
_chemical_compound_source
;
see paper
;
_chemical_formula_moiety 'C6 H16 Ga4 N6 S7'
_chemical_formula_sum 'C6 H16 Ga4 N6 S7'
_chemical_formula_weight 675.58
_space_group_IT_number 14
_symmetry_cell_setting monoclinic
_symmetry_space_group_name_Hall '-P 2ybc'
_symmetry_space_group_name_H-M 'P 1 21/c 1'
_atom_sites_solution_hydrogens geom
_atom_sites_solution_primary direct
_audit_creation_date 05-09-13
_audit_creation_method CRYSTALS_ver_12.51
_cell_angle_alpha 90
_cell_angle_beta 102.486(2)
_cell_angle_gamma 90
_cell_formula_units_Z 4
_cell_length_a 12.8518(6)
_cell_length_b 10.4640(5)
_cell_length_c 16.5329(8)
_cell_measurement_reflns_used 0
_cell_measurement_temperature 293
_cell_measurement_theta_max 0
_cell_measurement_theta_min 0
_cell_volume 2170.78(18)
_computing_cell_refinement
; 
 Bruker X8 Apex 2 software 
;
_computing_data_collection
; 
 Bruker X8 Apex 2 software 
;
_computing_data_reduction
; 
 Bruker X8 Apex 2 software 
;
_computing_molecular_graphics 'CAMERON (Watkin et al., 1996)'
_computing_publication_material 'CRYSTALS (Betteridge et al., 2003)'
_computing_structure_refinement 'CRYSTALS (Betteridge et al., 2003)'
_computing_structure_solution 'SIR92 (Altomare et al., 1994)'
_diffrn_ambient_temperature 293
_diffrn_measured_fraction_theta_full 0.997
_diffrn_measured_fraction_theta_max 0.997
_diffrn_measurement_device_type
; 
Bruker X8 Apex 2
;
_diffrn_measurement_method \w/2\q
_diffrn_radiation_monochromator graphite
_diffrn_radiation_type 'Mo K\a'
_diffrn_radiation_wavelength 0.71073
_diffrn_reflns_av_R_equivalents 0.039
_diffrn_reflns_limit_h_max 15
_diffrn_reflns_limit_h_min -15
_diffrn_reflns_limit_k_max 12
_diffrn_reflns_limit_k_min -12
_diffrn_reflns_limit_l_max 19
_diffrn_reflns_limit_l_min -19
_diffrn_reflns_number 34328
_diffrn_reflns_theta_full 25.378
_diffrn_reflns_theta_max 25.378
_diffrn_reflns_theta_min 1.623
_diffrn_standards_decay_% 0.0
_diffrn_standards_interval_count 0
_diffrn_standards_interval_time 0
_diffrn_standards_number 0
_exptl_absorpt_coefficient_mu 5.587
_exptl_absorpt_correction_T_max 0.946
_exptl_absorpt_correction_T_min 0.697
_exptl_absorpt_correction_type multi-scan
_exptl_absorpt_process_details 'Bruker SADABS'
_exptl_crystal_colour colourless
_exptl_crystal_density_diffrn 2.067
_exptl_crystal_description plate
_exptl_crystal_F_000 1320
_exptl_crystal_size_max 0.06
_exptl_crystal_size_mid 0.02
_exptl_crystal_size_min 0.01
_refine_diff_density_max 0.51
_refine_diff_density_min -0.34
_refine_ls_extinction_method None
_refine_ls_goodness_of_fit_ref 1.2507
_refine_ls_hydrogen_treatment noref
_refine_ls_matrix_type full
_refine_ls_number_parameters 208
_refine_ls_number_reflns 2201
_refine_ls_number_restraints 0
_refine_ls_R_factor_all 0.0514
_refine_ls_R_factor_gt 0.0201
_refine_ls_shift/su_max 0.000773
_refine_ls_structure_factor_coef F
_refine_ls_weighting_details
;
 Method, part 1, Chebychev polynomial, (Watkin, 1994, Prince, 1982) 
 [weight] = 1.0/[A~0~*T~0~(x)+A~1~*T~1~(x) ... +A~n-1~]*T~n-1~(x)] 
 where A~i~ are the Chebychev coefficients listed below and x= Fcalc/Fmax 
 Method = Robust Weighting (Prince, 1982) 
 W = [weight] * [1-(deltaF/6*sigmaF)^2^]^2^ 
 A~i~ are: 
 0.950 -0.613 0.526 
;
_refine_ls_weighting_scheme calc
_refine_ls_wR_factor_all 0.0332
_refine_ls_wR_factor_gt 0.0224
_refine_ls_wR_factor_ref 0.0224
_reflns_limit_h_max 15
_reflns_limit_h_min -15
_reflns_limit_k_max 12
_reflns_limit_k_min 0
_reflns_limit_l_max 19
_reflns_limit_l_min 0
_reflns_number_gt 2201
_reflns_number_total 3984
_reflns_threshold_expression I>3.00u(I)
_oxford_diffrn_Wilson_B_factor 1.25
_oxford_diffrn_Wilson_scale 16.67
_oxford_refine_ls_scale 0.2491(3)
_oxford_structure_analysis_title 'x80721_0m in P2(1)/c'
_cod_data_source_file ic052043ssup1.cif
_cod_data_source_block structure1
_cod_depositor_comments
;
The following automatic conversions were performed:

'_symmetry_cell_setting' value 'Monoclinic' changed to 'monoclinic'
according to /home/saulius/struct/CIF-dictionaries/cif_core.dic
dictionary named 'cif_core.dic' version 2.4.2 from 2011-04-26.

Automatic conversion script
Id: cif_fix_values 1891 2012-01-12 08:04:46Z andrius 
;
_cod_original_sg_symbol_H-M 'P 1 21/c 1 '
_cod_database_code 4332022

loop_
_symmetry_equiv_pos_as_xyz
x,y,z
-x,-y,-z
-x,y+1/2,-z+1/2
x,-y+1/2,z+1/2

loop_
_atom_site_label
_atom_site_type_symbol
_atom_site_fract_x
_atom_site_fract_y
_atom_site_fract_z
_atom_site_U_iso_or_equiv
_atom_site_occupancy
_atom_site_adp_type
Ga1 Ga 0.32282(4) 0.22527(5) 0.76456(3) 0.0164 1.0000 Uani
Ga2 Ga 0.56414(4) 0.01851(5) 0.78552(3) 0.0172 1.0000 Uani
Ga3 Ga 0.81398(4) 0.01847(5) 0.72949(3) 0.0169 1.0000 Uani
Ga4 Ga 1.04010(4) 0.22832(5) 0.70583(3) 0.0167 1.0000 Uani
S1 S 0.44216(10) 0.09556(12) 0.85137(8) 0.0198 1.0000 Uani
S2 S 0.59483(10) -0.18516(12) 0.83065(8) 0.0219 1.0000 Uani
S3 S 0.70728(10) 0.14208(13) 0.78976(9) 0.0265 1.0000 Uani
S4 S 0.72163(9) -0.13269(11) 0.64358(7) 0.0180 1.0000 Uani
S5 S 0.88423(9) 0.14335(12) 0.63954(8) 0.0200 1.0000 Uani
S6 S 1.18140(9) 0.10348(12) 0.70333(8) 0.0228 1.0000 Uani
S7 S 1.05626(10) 0.43309(12) 0.66697(8) 0.0204 1.0000 Uani
N1 N 0.4973(3) 0.0094(4) 0.6636(2) 0.0200 1.0000 Uani
N2 N 0.4380(4) -0.1689(5) 0.5109(3) 0.0381 1.0000 Uani
N3 N 1.0384(3) 0.2310(4) 0.8268(2) 0.0193 1.0000 Uani
N4 N 1.0848(5) 0.3391(6) 0.9902(3) 0.0530 1.0000 Uani
N5 N 0.3125(4) -0.1478(5) 0.9046(3) 0.0422 1.0000 Uani
N6 N 0.1994(4) 0.1117(6) 1.0240(3) 0.0461 1.0000 Uani
C1 C 0.3995(4) -0.0718(6) 0.6403(3) 0.0273 1.0000 Uani
C2 C 0.3637(5) -0.0945(6) 0.5487(4) 0.0382 1.0000 Uani
C3 C 0.9632(4) 0.3193(5) 0.8543(4) 0.0298 1.0000 Uani
C4 C 0.9725(6) 0.3156(6) 0.9473(4) 0.0466 1.0000 Uani
C5 C 0.2915(5) -0.0742(7) 0.9783(4) 0.0442 1.0000 Uani
C6 C 0.2186(5) 0.0354(6) 0.9521(4) 0.0445 1.0000 Uani
H13 H 0.5517 -0.0252 0.6345 0.0243 1.0000 Uiso
H14 H 0.4775 0.0983 0.6438 0.0243 1.0000 Uiso
H33 H 1.1118 0.2542 0.8576 0.0240 1.0000 Uiso
H34 H 1.0208 0.1426 0.8426 0.0240 1.0000 Uiso
H11 H 0.4148 -0.1566 0.6683 0.0325 1.0000 Uiso
H12 H 0.3403 -0.0289 0.6602 0.0325 1.0000 Uiso
H21 H 0.2943 -0.1414 0.5388 0.0427 1.0000 Uiso
H22 H 0.3531 -0.0095 0.5206 0.0427 1.0000 Uiso
H31 H 0.9783 0.4083 0.8379 0.0375 1.0000 Uiso
H32 H 0.8889 0.2951 0.8263 0.0375 1.0000 Uiso
H41 H 0.9259 0.3831 0.9635 0.0607 1.0000 Uiso
H42 H 0.9496 0.2298 0.9636 0.0607 1.0000 Uiso
H51 H 0.2585 -0.1329 1.0133 0.0530 1.0000 Uiso
H52 H 0.3607 -0.0412 1.0115 0.0530 1.0000 Uiso
H61 H 0.1489 0.0020 0.9202 0.0517 1.0000 Uiso
H62 H 0.2509 0.0927 0.9157 0.0517 1.0000 Uiso

loop_
_atom_site_aniso_label
_atom_site_aniso_U_11
_atom_site_aniso_U_22
_atom_site_aniso_U_33
_atom_site_aniso_U_23
_atom_site_aniso_U_13
_atom_site_aniso_U_12
Ga1 0.0133(2) 0.0132(2) 0.0231(3) -0.0002(2) 0.00517(19) 0.0002(2)
Ga2 0.0135(3) 0.0164(3) 0.0223(3) -0.0016(2) 0.0048(2) 0.0008(2)
Ga3 0.0132(2) 0.0141(3) 0.0243(3) -0.0005(2) 0.0061(2) -0.0009(2)
Ga4 0.0137(3) 0.0164(3) 0.0207(3) -0.0008(2) 0.0053(2) -0.0014(2)
S1 0.0166(6) 0.0200(6) 0.0244(7) 0.0029(5) 0.0079(5) 0.0043(5)
S2 0.0253(7) 0.0165(6) 0.0260(7) 0.0011(5) 0.0105(5) 0.0031(5)
S3 0.0194(6) 0.0195(7) 0.0442(8) -0.0095(6) 0.0146(6) -0.0036(5)
S4 0.0166(6) 0.0152(6) 0.0225(6) -0.0003(5) 0.0052(5) -0.0026(5)
S5 0.0160(6) 0.0221(7) 0.0216(7) 0.0030(5) 0.0036(5) -0.0035(5)
S6 0.0135(6) 0.0192(6) 0.0356(7) -0.0067(5) 0.0049(5) -0.0010(5)
S7 0.0201(6) 0.0154(6) 0.0245(7) 0.0009(5) 0.0021(5) -0.0010(5)
N1 0.017(2) 0.018(2) 0.026(2) 0.0034(18) 0.0071(16) 0.0007(17)
N2 0.047(3) 0.041(3) 0.028(3) -0.014(2) 0.011(2) -0.001(3)
N3 0.018(2) 0.024(2) 0.019(2) -0.0020(18) 0.0079(16) -0.0019(18)
N4 0.079(4) 0.053(4) 0.028(3) -0.013(3) 0.014(3) -0.005(3)
N5 0.045(3) 0.035(3) 0.045(3) 0.002(2) 0.005(2) -0.006(3)
N6 0.041(3) 0.064(4) 0.035(3) -0.004(3) 0.010(2) 0.000(3)
C1 0.020(3) 0.033(3) 0.028(3) -0.008(2) 0.004(2) -0.001(2)
C2 0.039(3) 0.032(3) 0.036(4) -0.004(3) -0.008(3) 0.002(3)
C3 0.029(3) 0.027(3) 0.038(3) -0.002(2) 0.016(2) 0.004(2)
C4 0.065(5) 0.038(4) 0.048(4) -0.007(3) 0.038(4) -0.004(3)
C5 0.040(4) 0.052(4) 0.041(4) 0.013(3) 0.009(3) 0.001(3)
C6 0.033(3) 0.042(4) 0.055(4) 0.010(3) 0.002(3) 0.002(3)

loop_
_atom_type_symbol
_atom_type_scat_dispersion_real
_atom_type_scat_dispersion_imag
_atom_type_scat_Cromer_Mann_a1
_atom_type_scat_Cromer_Mann_b1
_atom_type_scat_Cromer_Mann_a2
_atom_type_scat_Cromer_Mann_b2
_atom_type_scat_Cromer_Mann_a3
_atom_type_scat_Cromer_Mann_b3
_atom_type_scat_Cromer_Mann_a4
_atom_type_scat_Cromer_Mann_b4
_atom_type_scat_Cromer_Mann_c
_atom_type_scat_source
C 0.0033 0.0016 2.3100 20.8439 1.0200 10.2075 1.5886 0.5687 0.8650 51.6512 0.2156 'International Tables Vol C 4.2.6.8 and 6.1.1.4'
H 0.0000 0.0000 0.4930 10.5109 0.3229 26.1257 0.1402 3.1424 0.0408 57.7998 0.0030 'International Tables Vol C 4.2.6.8 and 6.1.1.4'
N 0.0061 0.0033 12.2126 0.0057 3.1322 9.8933 2.0125 28.9975 1.1663 0.5826 -11.5290 'International Tables Vol C 4.2.6.8 and 6.1.1.4'
S 0.1246 0.1234 6.9053 1.4679 5.2034 22.2151 1.4379 0.2536 1.5863 56.1720 0.8669 'International Tables Vol C 4.2.6.8 and 6.1.1.4'
Ga 0.2307 1.6083 15.2354 3.0669 6.7006 0.2412 4.3591 10.7805 2.9623 61.4135 1.7189 'International Tables Vol C 4.2.6.8 and 6.1.1.4'

loop_
_geom_angle_atom_site_label_1
_geom_angle_site_symmetry_1
_geom_angle_atom_site_label_2
_geom_angle_atom_site_label_3
_geom_angle_site_symmetry_3
_geom_angle
_geom_angle_publ_flag
S4 3_656 Ga1 S2 3_656 114.31(5) yes
S4 3_656 Ga1 S6 1_455 111.74(5) yes
S2 3_656 Ga1 S6 1_455 111.67(5) yes
S4 3_656 Ga1 S1 . 101.40(5) yes
S2 3_656 Ga1 S1 . 109.07(5) yes
S6 1_455 Ga1 S1 . 107.95(5) yes
S1 . Ga2 S2 . 105.58(5) yes
S1 . Ga2 S3 . 115.68(5) yes
S2 . Ga2 S3 . 116.75(5) yes
S1 . Ga2 N1 . 108.14(12) yes
S2 . Ga2 N1 . 106.92(12) yes
S3 . Ga2 N1 . 103.20(12) yes
S7 3_746 Ga3 S3 . 107.77(5) yes
S7 3_746 Ga3 S4 . 113.00(5) yes
S3 . Ga3 S4 . 112.76(5) yes
S7 3_746 Ga3 S5 . 112.25(5) yes
S3 . Ga3 S5 . 108.58(5) yes
S4 . Ga3 S5 . 102.42(5) yes
S5 . Ga4 S6 . 113.58(5) yes
S5 . Ga4 S7 . 111.31(5) yes
S6 . Ga4 S7 . 114.98(5) yes
S5 . Ga4 N3 . 106.93(12) yes
S6 . Ga4 N3 . 102.09(12) yes
S7 . Ga4 N3 . 106.98(13) yes
Ga1 . S1 Ga2 . 110.52(6) yes
Ga1 3_646 S2 Ga2 . 103.49(5) yes
Ga3 . S3 Ga2 . 103.17(6) yes
Ga1 3_646 S4 Ga3 . 102.04(5) yes
Ga3 . S5 Ga4 . 109.98(5) yes
Ga1 1_655 S6 Ga4 . 103.77(5) yes
Ga3 3_756 S7 Ga4 . 104.69(5) yes
Ga2 . N1 C1 . 115.9(3) yes
Ga2 . N1 H13 . 107.933 no
C1 . N1 H13 . 107.902 no
Ga2 . N1 H14 . 107.795 no
C1 . N1 H14 . 107.688 no
H13 . N1 H14 . 109.509 no
Ga4 . N3 C3 . 117.6(3) yes
Ga4 . N3 H33 . 107.435 no
C3 . N3 H33 . 107.370 no
Ga4 . N3 H34 . 107.432 no
C3 . N3 H34 . 107.342 no
H33 . N3 H34 . 109.460 no
N1 . C1 C2 . 114.0(5) yes
N1 . C1 H11 . 108.282 no
C2 . C1 H11 . 108.313 no
N1 . C1 H12 . 108.470 no
C2 . C1 H12 . 108.339 no
H11 . C1 H12 . 109.416 no
C1 . C2 N2 . 115.2(5) yes
C1 . C2 H21 . 108.041 no
N2 . C2 H21 . 107.954 no
C1 . C2 H22 . 108.014 no
N2 . C2 H22 . 107.994 no
H21 . C2 H22 . 109.512 no
N3 . C3 C4 . 112.5(5) yes
N3 . C3 H31 . 108.713 no
C4 . C3 H31 . 108.721 no
N3 . C3 H32 . 108.756 no
C4 . C3 H32 . 108.738 no
H31 . C3 H32 . 109.408 no
C3 . C4 N4 . 109.6(5) yes
C3 . C4 H41 . 109.476 no
N4 . C4 H41 . 109.423 no
C3 . C4 H42 . 109.374 no
N4 . C4 H42 . 109.402 no
H41 . C4 H42 . 109.555 no
N5 . C5 C6 . 111.6(5) yes
N5 . C5 H51 . 108.946 no
C6 . C5 H51 . 108.882 no
N5 . C5 H52 . 108.941 no
C6 . C5 H52 . 108.934 no
H51 . C5 H52 . 109.478 no
N6 . C6 C5 . 112.5(5) yes
N6 . C6 H61 . 108.781 no
C5 . C6 H61 . 108.772 no
N6 . C6 H62 . 108.660 no
C5 . C6 H62 . 108.695 no
H61 . C6 H62 . 109.397 no

loop_
_geom_bond_atom_site_label_1
_geom_bond_atom_site_label_2
_geom_bond_site_symmetry_2
_geom_bond_distance
_geom_bond_publ_flag
Ga1 S4 3_656 2.2841(13) yes
Ga1 S2 3_656 2.2796(14) yes
Ga1 S6 1_455 2.2708(13) yes
Ga1 S1 . 2.3028(13) yes
Ga2 S1 . 2.2430(13) yes
Ga2 S2 . 2.2643(13) yes
Ga2 S3 . 2.2372(14) yes
Ga2 N1 . 2.016(4) yes
Ga3 S7 3_746 2.2968(14) yes
Ga3 S3 . 2.2665(14) yes
Ga3 S4 . 2.2801(13) yes
Ga3 S5 . 2.3054(13) yes
Ga4 S5 . 2.2484(13) yes
Ga4 S6 . 2.2446(13) yes
Ga4 S7 . 2.2594(13) yes
Ga4 N3 . 2.005(4) yes
N1 C1 . 1.497(6) yes
N1 H13 . 0.998 no
N1 H14 . 1.001 no
N2 C2 . 1.472(8) yes
N3 C3 . 1.479(6) yes
N3 H33 . 1.000 no
N3 H34 . 1.000 no
N4 C4 . 1.485(9) yes
N5 C5 . 1.515(8) yes
N6 C6 . 1.496(9) yes
C1 C2 . 1.502(8) yes
C1 H11 . 1.001 no
C1 H12 . 1.000 no
C2 H21 . 1.000 no
C2 H22 . 0.999 no
C3 C4 . 1.517(8) yes
C3 H31 . 1.001 no
C3 H32 . 1.000 no
C4 H41 . 0.999 no
C4 H42 . 1.000 no
C5 C6 . 1.484(9) yes
C5 H51 . 1.000 no
C5 H52 . 1.000 no
C6 H61 . 1.000 no
C6 H62 . 1.001 no
